data_4026794
loop_
_publ_author_name
'Anatol P. Spork'
'Daniel Wiegmann'
'Markus Granitzka'
'Dietmar Stalke'
'Christian Ducho'

_publ_section_title
;
 Stereoselective Synthesis of Uridine-Derived Nucleosyl Amino Acids
;
_journal_name_full 'Journal of Organic Chemistry'
_journal_page_first 10083
_journal_page_last 10098
_journal_paper_doi 10.1021/jo201935w
_journal_volume 76
_journal_year 2011
_chemical_absolute_configuration syn
_chemical_formula_moiety 'C22 H27 N5 O10'
_chemical_formula_sum 'C22 H27 N5 O10'
_chemical_formula_weight 521.49
_chemical_name_systematic
;
?
;
_space_group_IT_number 19
_symmetry_cell_setting orthorhombic
_symmetry_space_group_name_Hall 'P 2ac 2ab'
_symmetry_space_group_name_H-M 'P 21 21 21'
_atom_sites_solution_hydrogens geom
_atom_sites_solution_primary direct
_atom_sites_solution_secondary difmap
_audit_creation_method SHELXL-97
_cell_angle_alpha 90.00
_cell_angle_beta 90.00
_cell_angle_gamma 90.00
_cell_formula_units_Z 4
_cell_length_a 6.283(2)
_cell_length_b 10.821(2)
_cell_length_c 36.211(3)
_cell_measurement_reflns_used 9910
_cell_measurement_temperature 100(2)
_cell_measurement_theta_max 25.86
_cell_measurement_theta_min 2.25
_cell_volume 2461.9(9)
_computing_cell_refinement 'SAINT V7.68A'
_computing_data_collection 'APEX2 v2011.9'
_computing_data_reduction 'SAINT V7.68A'
_computing_molecular_graphics 'XSHELL in SHELXTL-97'
_computing_publication_material 'XSHELL in SHELXTL-97'
_computing_structure_refinement 'SHELXL in SHELXTL Version 2008/3'
_computing_structure_solution 'SHELXS in SHELXTL Version 2008/3'
_diffrn_ambient_temperature 100(2)
_diffrn_measured_fraction_theta_full 0.997
_diffrn_measured_fraction_theta_max 0.997
_diffrn_measurement_device_type 'Bruker Smart Apex II'
_diffrn_measurement_method 'omega scans'
_diffrn_radiation_monochromator mirror
_diffrn_radiation_source 'INCOATEC Mo Microsource'
_diffrn_radiation_type MoK\a
_diffrn_radiation_wavelength 0.71073
_diffrn_reflns_av_R_equivalents 0.0552
_diffrn_reflns_av_sigmaI/netI 0.0197
_diffrn_reflns_limit_h_max 7
_diffrn_reflns_limit_h_min -7
_diffrn_reflns_limit_k_max 13
_diffrn_reflns_limit_k_min -13
_diffrn_reflns_limit_l_max 44
_diffrn_reflns_limit_l_min -44
_diffrn_reflns_number 41035
_diffrn_reflns_theta_full 26.02
_diffrn_reflns_theta_max 26.02
_diffrn_reflns_theta_min 1.12
_exptl_absorpt_coefficient_mu 0.113
_exptl_absorpt_correction_T_max 0.9703
_exptl_absorpt_correction_T_min 0.8765
_exptl_absorpt_correction_type multi-scan
_exptl_absorpt_process_details SADABS-2008/2
_exptl_crystal_colour colorless
_exptl_crystal_density_diffrn 1.407
_exptl_crystal_description needle
_exptl_crystal_F_000 1096
_exptl_crystal_size_max 0.2
_exptl_crystal_size_mid 0.04
_exptl_crystal_size_min 0.04
_refine_diff_density_max 0.299
_refine_diff_density_min -0.295
_refine_diff_density_rms 0.069
_refine_ls_extinction_coef 0.00059(17)
_refine_ls_extinction_expression Fc^*^=kFc[1+0.001xFc^2^\l^3^/sin(2\q)]^-1/4^
_refine_ls_extinction_method SHELXL
_refine_ls_goodness_of_fit_ref 1.243
_refine_ls_hydrogen_treatment mixed
_refine_ls_matrix_type full
_refine_ls_number_parameters 358
_refine_ls_number_reflns 2817
_refine_ls_number_restraints 5
_refine_ls_restrained_S_all 1.242
_refine_ls_R_factor_all 0.0674
_refine_ls_R_factor_gt 0.0656
_refine_ls_shift/su_max 0.000
_refine_ls_shift/su_mean 0.000
_refine_ls_structure_factor_coef Fsqd
_refine_ls_weighting_details 'calc w=1/[\s^2^(Fo^2^)+(0.0071P)^2^+6.7270P] where P=(Fo^2^+2Fc^2^)/3'
_refine_ls_weighting_scheme calc
_refine_ls_wR_factor_gt 0.1333
_refine_ls_wR_factor_ref 0.1340
_reflns_number_gt 2738
_reflns_number_total 2817
_reflns_threshold_expression >2sigma(I)
_cod_data_source_file jo201935w_si_002.cif
_cod_data_source_block p212121_a
_cod_database_code 4026794

loop_
_symmetry_equiv_pos_as_xyz
'x, y, z'
'-x+1/2, -y, z+1/2'
'-x, y+1/2, -z+1/2'
'x+1/2, -y+1/2, -z'

loop_
_atom_site_label
_atom_site_type_symbol
_atom_site_fract_x
_atom_site_fract_y
_atom_site_fract_z
_atom_site_U_iso_or_equiv
_atom_site_adp_type
_atom_site_occupancy
_atom_site_symmetry_multiplicity
_atom_site_calc_flag
_atom_site_refinement_flags
O1' O 0.5357(6) 0.0224(3) 0.41477(9) 0.0202(8) Uani 1 1 d .
O2 O 0.1691(6) -0.1995(3) 0.46589(11) 0.0264(9) Uani 1 1 d .
O2' O 0.5769(6) 0.0252(3) 0.51392(10) 0.0236(8) Uani 1 1 d D
O3' O 0.4586(8) 0.2377(3) 0.48335(11) 0.0321(10) Uani 1 1 d D
O4 O 0.6180(7) -0.5286(3) 0.46096(11) 0.0298(9) Uani 1 1 d .
O4" O 0.1180(7) 1.0673(4) 0.35225(17) 0.0529(15) Uani 1 1 d .
O5" O -0.1875(7) 1.0185(3) 0.32887(12) 0.0324(10) Uani 1 1 d .
O7' O 0.8727(6) 0.3082(3) 0.33029(10) 0.0195(8) Uani 1 1 d .
O8' O 0.5782(6) 0.2970(3) 0.29470(9) 0.0213(8) Uani 1 1 d .
O12' O 0.5227(6) 0.4839(3) 0.36385(11) 0.0227(8) Uani 1 1 d .
N1 N 0.5154(8) -0.1636(4) 0.44877(12) 0.0195(9) Uani 1 1 d .
N3 N 0.3946(8) -0.3635(4) 0.45965(13) 0.0207(10) Uani 1 1 d D
N4" N -0.0170(8) 0.9911(4) 0.34334(14) 0.0283(11) Uani 1 1 d .
N6' N 0.3413(7) 0.3037(4) 0.35853(12) 0.0164(9) Uani 1 1 d D
N12' N 0.1564(7) 0.4875(4) 0.36220(13) 0.0198(9) Uani 1 1 d D
C1" C 0.1230(9) 0.6148(4) 0.35932(13) 0.0167(10) Uani 1 1 d .
C1' C 0.4836(9) -0.0302(4) 0.44974(13) 0.0197(11) Uani 1 1 d .
H1' H 0.3313 -0.0120 0.4556 0.024 Uiso 1 1 calc R
C2 C 0.3462(10) -0.2386(4) 0.45869(14) 0.0206(11) Uani 1 1 d .
C2" C -0.0810(8) 0.6513(5) 0.34894(14) 0.0185(11) Uani 1 1 d .
H2A H -0.1880 0.5907 0.3450 0.022 Uiso 1 1 calc R
C2' C 0.6270(9) 0.0409(4) 0.47634(13) 0.0188(11) Uani 1 1 d .
H2' H 0.7765 0.0119 0.4725 0.023 Uiso 1 1 calc R
C3" C -0.1294(9) 0.7755(5) 0.34423(14) 0.0199(11) Uani 1 1 d .
H3A H -0.2676 0.8008 0.3368 0.024 Uiso 1 1 calc R
C3' C 0.6104(9) 0.1746(4) 0.46137(13) 0.0204(11) Uani 1 1 d .
H3' H 0.7516 0.2172 0.4618 0.024 Uiso 1 1 calc R
C4 C 0.5911(10) -0.4177(5) 0.45497(14) 0.0232(12) Uani 1 1 d .
C4" C 0.0290(9) 0.8608(4) 0.35069(14) 0.0181(11) Uani 1 1 d .
C4' C 0.5302(9) 0.1567(4) 0.42195(14) 0.0200(11) Uani 1 1 d .
H4' H 0.3787 0.1848 0.4208 0.024 Uiso 1 1 calc R
C5 C 0.7547(9) -0.3330(5) 0.44296(14) 0.0228(12) Uani 1 1 d .
H5 H 0.8921 -0.3630 0.4367 0.027 Uiso 1 1 calc R
C5" C 0.2301(9) 0.8281(4) 0.36268(14) 0.0191(11) Uani 1 1 d .
H5A H 0.3340 0.8895 0.3679 0.023 Uiso 1 1 calc R
C5' C 0.6542(9) 0.2252(4) 0.39290(13) 0.0182(11) Uani 1 1 d .
H5'A H 0.7927 0.1834 0.3893 0.022 Uiso 1 1 calc R
H5'B H 0.6835 0.3099 0.4019 0.022 Uiso 1 1 calc R
C6 C 0.7115(9) -0.2112(5) 0.44070(14) 0.0206(11) Uani 1 1 d .
H6 H 0.8215 -0.1564 0.4332 0.025 Uiso 1 1 calc R
C6" C 0.2768(8) 0.7038(4) 0.36694(13) 0.0171(10) Uani 1 1 d .
H6A H 0.4141 0.6793 0.3751 0.020 Uiso 1 1 calc R
C6' C 0.5415(8) 0.2334(5) 0.35623(14) 0.0174(10) Uani 1 1 d .
H6' H 0.5038 0.1472 0.3488 0.021 Uiso 1 1 calc R
C7' C 0.6859(8) 0.2862(4) 0.32609(14) 0.0176(10) Uani 1 1 d .
C8' C 0.6825(10) 0.3355(5) 0.26010(15) 0.0277(13) Uani 1 1 d .
C9' C 0.7834(12) 0.4628(6) 0.26424(17) 0.0404(17) Uani 1 1 d .
H9'A H 0.8195 0.4955 0.2398 0.061 Uiso 1 1 calc R
H9'B H 0.9129 0.4561 0.2792 0.061 Uiso 1 1 calc R
H9'C H 0.6826 0.5187 0.2764 0.061 Uiso 1 1 calc R
C10' C 0.4990(13) 0.3419(7) 0.23343(16) 0.0433(17) Uani 1 1 d .
H10A H 0.5516 0.3662 0.2090 0.065 Uiso 1 1 calc R
H10B H 0.3955 0.4031 0.2421 0.065 Uiso 1 1 calc R
H10C H 0.4306 0.2607 0.2318 0.065 Uiso 1 1 calc R
C11' C 0.8424(13) 0.2379(6) 0.24919(18) 0.0447(18) Uani 1 1 d .
H11A H 0.8944 0.2548 0.2242 0.067 Uiso 1 1 calc R
H11B H 0.7745 0.1565 0.2498 0.067 Uiso 1 1 calc R
H11C H 0.9622 0.2392 0.2665 0.067 Uiso 1 1 calc R
C12' C 0.3525(9) 0.4289(4) 0.36165(14) 0.0192(11) Uani 1 1 d .
H3N H 0.274(7) -0.407(6) 0.465(2) 0.06(2) Uiso 1 1 d D
H6N H 0.208(4) 0.276(5) 0.3562(15) 0.019(15) Uiso 1 1 d D
H12' H 0.045(6) 0.441(5) 0.3545(15) 0.027(17) Uiso 1 1 d D
H100 H 0.465(6) 0.062(6) 0.5192(18) 0.04(2) Uiso 1 1 d D
H101 H 0.456(14) 0.313(2) 0.479(2) 0.07(3) Uiso 1 1 d D

loop_
_atom_site_aniso_label
_atom_site_aniso_U_11
_atom_site_aniso_U_22
_atom_site_aniso_U_33
_atom_site_aniso_U_23
_atom_site_aniso_U_13
_atom_site_aniso_U_12
O1' 0.029(2) 0.0133(16) 0.0188(17) 0.0033(14) -0.0015(16) 0.0004(17)
O2 0.023(2) 0.0159(17) 0.040(2) -0.0016(17) 0.0020(18) 0.0011(18)
O2' 0.031(2) 0.0176(18) 0.0221(18) 0.0069(16) -0.0011(17) 0.0061(18)
O3' 0.050(3) 0.0126(18) 0.033(2) 0.0018(16) 0.009(2) 0.003(2)
O4 0.041(2) 0.0124(17) 0.036(2) 0.0065(16) 0.004(2) 0.0033(19)
O4" 0.027(2) 0.0112(19) 0.121(5) 0.000(2) -0.021(3) 0.0001(19)
O5" 0.026(2) 0.0159(18) 0.055(3) -0.0001(19) -0.010(2) 0.0022(18)
O7' 0.0131(18) 0.0147(17) 0.0306(19) 0.0045(15) 0.0004(16) -0.0007(16)
O8' 0.0203(19) 0.0224(18) 0.0212(17) 0.0050(15) -0.0035(15) -0.0039(17)
O12' 0.0130(17) 0.0140(17) 0.041(2) 0.0014(17) -0.0020(17) -0.0006(15)
N1 0.021(2) 0.010(2) 0.027(2) 0.0010(17) 0.001(2) -0.001(2)
N3 0.022(2) 0.014(2) 0.026(2) 0.0019(19) -0.001(2) -0.003(2)
N4" 0.016(2) 0.014(2) 0.055(3) -0.002(2) -0.004(2) 0.001(2)
N6' 0.013(2) 0.0118(19) 0.025(2) 0.0050(17) -0.0002(19) 0.0002(18)
N12' 0.014(2) 0.014(2) 0.031(2) 0.0016(19) -0.005(2) -0.0009(19)
C1" 0.019(3) 0.015(2) 0.017(2) -0.0009(19) 0.000(2) -0.003(2)
C1' 0.023(3) 0.010(2) 0.026(3) 0.0047(19) -0.002(2) 0.000(2)
C2 0.030(3) 0.013(2) 0.018(2) 0.001(2) -0.001(3) 0.001(2)
C2" 0.009(2) 0.016(2) 0.030(3) -0.003(2) 0.003(2) -0.005(2)
C2' 0.020(3) 0.014(2) 0.023(2) 0.0009(19) 0.000(2) -0.004(2)
C3" 0.014(3) 0.020(3) 0.026(3) -0.001(2) 0.000(2) 0.000(2)
C3' 0.029(3) 0.010(2) 0.023(2) -0.0003(19) 0.003(2) -0.002(2)
C4 0.037(3) 0.012(2) 0.020(3) 0.000(2) 0.002(3) 0.002(2)
C4" 0.020(3) 0.009(2) 0.025(3) 0.0003(19) 0.000(2) 0.000(2)
C4' 0.020(3) 0.011(2) 0.029(3) 0.008(2) -0.001(2) 0.001(2)
C5 0.026(3) 0.019(3) 0.024(2) 0.001(2) 0.002(2) -0.001(2)
C5" 0.023(3) 0.011(2) 0.024(2) -0.004(2) -0.001(2) -0.004(2)
C5' 0.021(3) 0.012(2) 0.022(2) 0.0024(19) -0.004(2) -0.004(2)
C6 0.026(3) 0.015(2) 0.020(2) 0.000(2) 0.000(2) -0.004(2)
C6" 0.014(2) 0.016(2) 0.022(2) 0.002(2) -0.003(2) -0.005(2)
C6' 0.015(2) 0.013(2) 0.025(2) 0.0044(19) -0.001(2) -0.001(2)
C7' 0.018(3) 0.010(2) 0.025(2) 0.003(2) 0.002(2) 0.001(2)
C8' 0.027(3) 0.030(3) 0.026(3) 0.003(2) 0.007(2) -0.006(3)
C9' 0.053(4) 0.035(3) 0.033(3) 0.013(3) 0.002(3) -0.009(3)
C10' 0.052(4) 0.048(4) 0.030(3) 0.006(3) -0.012(3) -0.003(4)
C11' 0.055(5) 0.044(4) 0.035(3) -0.005(3) 0.011(4) 0.001(4)
C12' 0.020(3) 0.015(2) 0.022(3) 0.005(2) 0.000(2) 0.003(2)

loop_
_atom_type_symbol
_atom_type_description
_atom_type_scat_dispersion_real
_atom_type_scat_dispersion_imag
_atom_type_scat_source
C C 0.0033 0.0016 'International Tables Vol C Tables 4.2.6.8 and 6.1.1.4'
H H 0.0000 0.0000 'International Tables Vol C Tables 4.2.6.8 and 6.1.1.4'
N N 0.0061 0.0033 'International Tables Vol C Tables 4.2.6.8 and 6.1.1.4'
O O 0.0106 0.0060 'International Tables Vol C Tables 4.2.6.8 and 6.1.1.4'

loop_
_geom_angle_atom_site_label_1
_geom_angle_atom_site_label_2
_geom_angle_atom_site_label_3
_geom_angle
C1' O1' C4' 103.4(3)
H100 O2' C2' 111(5)
H101 O3' C3' 112(6)
C7' O8' C8' 121.7(4)
C6 N1 C2 121.8(4)
C6 N1 C1' 120.1(4)
C2 N1 C1' 118.0(5)
H3N N3 C4 123(5)
H3N N3 C2 109(5)
C4 N3 C2 127.5(5)
O4" N4" O5" 123.5(5)
O4" N4" C4" 117.6(5)
O5" N4" C4" 118.8(4)
H6N N6' C12' 113(4)
H6N N6' C6' 128(4)
C12' N6' C6' 118.3(4)
H12' N12' C12' 115(4)
H12' N12' C1" 114(4)
C12' N12' C1" 125.7(4)
C6" C1" C2" 119.7(4)
C6" C1" N12' 124.3(5)
C2" C1" N12' 116.0(5)
O1' C1' N1 110.0(4)
O1' C1' C2' 102.9(4)
N1 C1' C2' 115.7(4)
O2 C2 N1 123.6(4)
O2 C2 N3 122.3(5)
N1 C2 N3 114.2(5)
C3" C2" C1" 120.6(5)
O2' C2' C1' 114.7(4)
O2' C2' C3' 115.9(4)
C1' C2' C3' 102.1(4)
C4" C3" C2" 118.0(5)
O3' C3' C4' 111.3(5)
O3' C3' C2' 107.4(4)
C4' C3' C2' 103.4(4)
O4 C4 N3 121.1(6)
O4 C4 C5 125.0(6)
N3 C4 C5 113.9(4)
C3" C4" C5" 122.8(5)
C3" C4" N4" 118.2(5)
C5" C4" N4" 119.0(4)
O1' C4' C5' 110.5(4)
O1' C4' C3' 106.3(4)
C5' C4' C3' 114.9(4)
C6 C5 C4 119.7(5)
C4" C5" C6" 118.5(5)
C4' C5' C6' 113.7(4)
C5 C6 N1 122.5(5)
C5" C6" C1" 120.2(5)
N6' C6' C5' 112.5(4)
N6' C6' C7' 110.7(4)
C5' C6' C7' 111.8(4)
O7' C7' O8' 125.9(5)
O7' C7' C6' 124.1(5)
O8' C7' C6' 110.0(4)
O8' C8' C10' 102.6(5)
O8' C8' C11' 108.7(5)
C10' C8' C11' 112.0(5)
O8' C8' C9' 110.9(5)
C10' C8' C9' 109.9(5)
C11' C8' C9' 112.4(5)
O12' C12' N6' 122.2(5)
O12' C12' N12' 123.5(4)
N6' C12' N12' 114.3(5)

loop_
_geom_bond_atom_site_label_1
_geom_bond_atom_site_label_2
_geom_bond_distance
O1' C1' 1.426(6)
O1' C4' 1.477(6)
O2 C2 1.219(7)
O2' H100 0.83(2)
O2' C2' 1.407(6)
O3' H101 0.83(2)
O3' C3' 1.418(7)
O4 C4 1.232(6)
O4" N4" 1.226(6)
O5" N4" 1.229(6)
O7' C7' 1.207(6)
O8' C7' 1.328(6)
O8' C8' 1.474(6)
O12' C12' 1.227(6)
N1 C6 1.367(7)
N1 C2 1.384(7)
N1 C1' 1.458(6)
N3 H3N 0.91(2)
N3 C4 1.377(8)
N3 C2 1.386(6)
N4" C4" 1.463(6)
N6' H6N 0.89(2)
N6' C12' 1.361(6)
N6' C6' 1.472(6)
N12' H12' 0.90(2)
N12' C12' 1.386(7)
N12' C1" 1.397(6)
C1" C6" 1.392(7)
C1" C2" 1.393(7)
C1' C2' 1.527(7)
C2" C3" 1.388(7)
C2' C3' 1.548(6)
C3" C4" 1.378(7)
C3' C4' 1.526(7)
C4 C5 1.444(8)
C4" C5" 1.382(7)
C4' C5' 1.504(7)
C5 C6 1.348(7)
C5" C6" 1.385(7)
C5' C6' 1.507(7)
C6' C7' 1.530(7)
C8' C10' 1.505(9)
C8' C11' 1.510(9)
C8' C9' 1.523(8)
